data_2104530
loop_
_publ_author_name
'Marsh, Richard E.'

_publ_section_title
;
 Space groups <i>P</i>1 and <i>Cc</i>: how are they doing?
;
_journal_coeditor_code BK5088
_journal_issue 6
_journal_name_full 'Acta Crystallographica Section B'
_journal_page_first 782
_journal_page_last 783
_journal_paper_doi 10.1107/S0108768109046448
_journal_volume 65
_journal_year 2009
_chemical_formula_moiety 'C30 H20 Mo N2 O4'
_chemical_formula_sum 'C30 H20 Mo N2 O4'
_chemical_formula_weight 568.42
_chemical_name_common bis(2-Ph-quinolinolate)dioxomolybdenum
_chemical_name_systematic
;
cis-bis(2-Phenyl-8-quinolinolato)-dioxo-molybdenum(vi)
;
_space_group_IT_number 15
_symmetry_cell_setting monoclinic
_symmetry_Int_Tables_number 15
_symmetry_space_group_name_Hall '-C 2yc'
_symmetry_space_group_name_H-M 'C 1 2/c 1'
_cell_angle_alpha 90.00
_cell_angle_beta 119.415(3)
_cell_angle_gamma 90.00
_cell_formula_units_Z 8
_cell_length_a 27.814(5)
_cell_length_b 12.760(2)
_cell_length_c 15.796(3)
_cell_measurement_temperature 223(2)
_cell_volume 4883.4(15)
_diffrn_ambient_temperature 223(2)
_diffrn_radiation_type MoK\a
_diffrn_radiation_wavelength 0.71073
_exptl_crystal_colour colorless
_exptl_crystal_density_diffrn 1.546
_exptl_crystal_density_method 'not measured'
_exptl_crystal_description prism
_exptl_crystal_F_000 2304
_exptl_crystal_size_max 0.50
_exptl_crystal_size_mid 0.40
_exptl_crystal_size_min 0.40
_cod_data_source_file bk5088.cif
_cod_data_source_block KIJCOW
_cod_original_cell_volume 4883.3(14)
_cod_original_sg_symbol_H-M C2/c
_cod_database_code 2104530

loop_
_symmetry_equiv_pos_as_xyz
'x, y, z'
'x, -y, z+1/2'
'x+1/2, y+1/2, z'
'x+1/2, -y+1/2, z+1/2'
'-x, -y, -z'
'-x, y, 1/2-z'
'1/2-x, 1/2-y, -z'
'1/2-x, 1/2+y, 1/2-z'

loop_
_atom_site_label
_atom_site_type_symbol
_atom_site_fract_x
_atom_site_fract_y
_atom_site_fract_z
_atom_site_occupancy
Mo1 Mo 0.65846 0.36396 0.62684 1
N1 N 0.6775 0.4008 0.4928 1
C1 C 0.6834 0.4871 0.4506 1
C2 C 0.6868 0.4801 0.3638 1
H1 H 0.6904 0.5419 0.3348 1
C3 C 0.6852 0.3860 0.3220 1
H2 H 0.6866 0.3828 0.2638 1
C4 C 0.6810 0.1909 0.3316 1
H3 H 0.6822 0.1816 0.2738 1
C5 C 0.6790 0.1060 0.3824 1
H4 H 0.6792 0.0383 0.3588 1
C6 C 0.6764 0.1168 0.4688 1
H5 H 0.6754 0.0570 0.5025 1
C7 C 0.6758 0.2154 0.5038 1
C8 C 0.6780 0.3054 0.4526 1
C9 C 0.6812 0.2928 0.3666 1
C10 C 0.6892 0.5924 0.4950 1
C11 C 0.6660 0.6801 0.4351 1
H6 H 0.6453 0.6715 0.3674 1
C12 C 0.6736 0.7790 0.4750 1
H7 H 0.6575 0.8372 0.4344 1
C13 C 0.7052 0.7930 0.5753 1
H8 H 0.7102 0.8604 0.6024 1
C14 C 0.7286 0.7070 0.6342 1
H9 H 0.7502 0.7160 0.7018 1
C15 C 0.7209 0.6078 0.5946 1
H10 H 0.7372 0.5498 0.6356 1
N2 N 0.5659 0.3387 0.4841 1
C16 C 0.5352 0.2366 0.4348 1
C17 C 0.4838 0.2704 0.3482 1
H11 H 0.4630 0.2113 0.3148 1
C18 C 0.4646 0.3676 0.3134 1
H12 H 0.4310 0.3754 0.2555 1
C19 C 0.4779 0.5613 0.3366 1
H13 H 0.4448 0.5753 0.2794 1
C20 C 0.5096 0.6420 0.3930 1
H14 H 0.4980 0.7113 0.3735 1
C21 C 0.5595 0.6240 0.4796 1
H15 H 0.5806 0.6807 0.5176 1
C22 C 0.5770 0.5226 0.5082 1
C23 C 0.5451 0.4376 0.4504 1
C24 C 0.4946 0.4570 0.3642 1
C25 C 0.5524 0.1473 0.4704 1
C26 C 0.5454 0.0682 0.4046 1
H16 H 0.5317 0.0844 0.3387 1
C27 C 0.5584 -0.0344 0.4358 1
H17 H 0.5534 -0.0872 0.3909 1
C28 C 0.5782 -0.0594 0.5306 1
H18 H 0.5870 -0.1293 0.5510 1
C29 C 0.5855 0.0174 0.5978 1
H19 H 0.5992 0.0002 0.6636 1
C30 C 0.5724 0.1212 0.5670 1
H20 H 0.5774 0.1736 0.6123 1
O1 O 0.67350 0.2300 0.5859 1
O2 O 0.62400 0.5014 0.5912 1
O3 O 0.72272 0.4073 0.7093 1
O4 O 0.63315 0.3152 0.6976 1

loop_
_geom_angle_atom_site_label_1
_geom_angle_atom_site_label_2
_geom_angle_atom_site_label_3
_geom_angle
_geom_angle_site_symmetry_1
_geom_angle_site_symmetry_2
_geom_angle_site_symmetry_3
_geom_angle_publ_flag
O1 Mo1 O2 148.49 . . . yes
O1 Mo1 O3 102.89 . . . yes
O1 Mo1 O4 97.05 . . . yes
O1 Mo1 N1 73.15 . . . yes
O1 Mo1 N2 83.10 . . . yes
O2 Mo1 O3 96.39 . . . yes
O2 Mo1 O4 102.44 . . . yes
O2 Mo1 N1 82.11 . . . yes
O2 Mo1 N2 73.09 . . . yes
O3 Mo1 O4 103.47 . . . yes
O3 Mo1 N1 90.43 . . . yes
O3 Mo1 N2 165.86 . . . yes
O4 Mo1 N1 164.65 . . . yes
O4 Mo1 N2 88.28 . . . yes
N1 Mo1 N2 78.96 . . . yes
Mo1 O1 C7 124.29 . . . yes
Mo1 O2 C22 124.55 . . . yes
Mo1 N1 C1 135.62 . . . yes
Mo1 N1 C8 106.41 . . . yes
C1 N1 C8 117.80 . . . yes
Mo1 N2 C16 129.84 . . . yes
Mo1 N2 C23 106.48 . . . yes
C16 N2 C23 123.63 . . . yes
N1 C1 C2 120.71 . . . yes
N1 C1 C10 121.32 . . . yes
C2 C1 C10 117.90 . . . no
C1 C2 C3 121.42 . . . no
C2 C3 C9 119.49 . . . no
C5 C4 C9 119.60 . . . no
C4 C5 C6 121.88 . . . no
C5 C6 C7 119.65 . . . no
O1 C7 C6 122.01 . . . yes
O1 C7 C8 118.21 . . . yes
C6 C7 C8 119.77 . . . no
N1 C8 C7 116.01 . . . yes
N1 C8 C9 124.31 . . . yes
C7 C8 C9 119.67 . . . no
C3 C9 C4 124.44 . . . no
C3 C9 C8 116.14 . . . no
C4 C9 C8 119.41 . . . no
C1 C10 C11 119.71 . . . no
C1 C10 C15 121.57 . . . no
C11 C10 C15 118.52 . . . no
C10 C11 C12 120.36 . . . no
C11 C12 C13 120.37 . . . no
C12 C13 C14 119.34 . . . no
C13 C14 C15 120.48 . . . no
C10 C15 C14 120.91 . . . no
N2 C16 C17 105.37 . . . yes
N2 C16 C25 123.04 . . . yes
C17 C16 C25 131.45 . . . no
C16 C17 C18 130.72 . . . no
C17 C18 C24 120.32 . . . no
C20 C19 C24 120.19 . . . no
C19 C20 C21 121.58 . . . no
C20 C21 C22 119.49 . . . no
O2 C22 C21 121.66 . . . yes
O2 C22 C23 118.36 . . . yes
C21 C22 C23 119.98 . . . no
N2 C23 C22 116.13 . . . yes
N2 C23 C24 124.03 . . . yes
C22 C23 C24 119.84 . . . no
C18 C24 C19 125.22 . . . no
C18 C24 C23 115.85 . . . no
C19 C24 C23 118.92 . . . no
C16 C25 C26 116.13 . . . no
C16 C25 C30 124.76 . . . no
C26 C25 C30 118.81 . . . no
C25 C26 C27 120.27 . . . no
C26 C27 C28 120.65 . . . no
C27 C28 C29 120.50 . . . no
C28 C29 C30 119.30 . . . no
C25 C30 C29 120.48 . . . no

loop_
_geom_bond_atom_site_label_1
_geom_bond_atom_site_label_2
_geom_bond_distance
_geom_bond_site_symmetry_1
_geom_bond_site_symmetry_2
_geom_bond_publ_flag
Mo1 O1 1.9444 . . yes
Mo1 O2 1.9445 . . yes
Mo1 O3 1.7059 . . yes
Mo1 O4 1.7044 . . yes
Mo1 N1 2.4669 . . yes
Mo1 N2 2.4726 . . yes
O1 C7 1.3424 . . yes
O2 C22 1.3481 . . yes
N1 C1 1.3384 . . yes
N1 C8 1.3762 . . yes
N2 C16 1.5426 . . yes
N2 C23 1.3813 . . yes
C1 C2 1.4227 . . no
C1 C10 1.4873 . . no
C2 C3 1.3604 . . no
C3 C9 1.4142 . . no
C4 C5 1.3654 . . no
C4 C9 1.4118 . . no
C5 C6 1.4085 . . no
C6 C7 1.3776 . . no
C7 C8 1.4231 . . no
C8 C9 1.4135 . . no
C10 C11 1.4015 . . no
C10 C15 1.3888 . . no
C11 C12 1.3797 . . no
C12 C13 1.3953 . . no
C13 C14 1.3779 . . no
C14 C15 1.3812 . . no
C16 C17 1.4765 . . no
C16 C25 1.2567 . . no
C17 C18 1.3555 . . no
C18 C24 1.4085 . . no
C19 C20 1.3638 . . no
C19 C24 1.4065 . . no
C20 C21 1.4090 . . no
C21 C22 1.3781 . . no
C22 C23 1.4147 . . no
C23 C24 1.4176 . . no
C25 C26 1.3922 . . no
C25 C30 1.3838 . . no
C26 C27 1.3829 . . no
C27 C28 1.3555 . . no
C28 C29 1.3844 . . no
C29 C30 1.3963 . . no
C2 H1 0.9400 . . no
C3 H2 0.9400 . . no
C4 H3 0.9400 . . no
C5 H4 0.9400 . . no
C6 H5 0.9400 . . no
C11 H6 0.9400 . . no
C12 H7 0.9400 . . no
C13 H8 0.9400 . . no
C14 H9 0.9400 . . no
C15 H10 0.9400 . . no
C17 H11 0.9400 . . no
C18 H12 0.9400 . . no
C19 H13 0.9400 . . no
C20 H14 0.9400 . . no
C21 H15 0.9400 . . no
C26 H16 0.9400 . . no
C27 H17 0.9400 . . no
C28 H18 0.9400 . . no
C29 H19 0.9400 . . no
C30 H20 0.9400 . . no
